data_4506038
loop_
_publ_author_name
'Tan, Yan-Xi'
'He, Yan-Ping'
'Zhang, Jian'

_publ_section_title
;
 Microporous Metal--Organic Framework Based on Mixing Nanosized
 Tris((4-carboxyl)-phenylduryl)amine and 4,4&#x2032;-Bipyridine Ligands
 for Gas Storage and Separation
;
_journal_issue 5
_journal_name_full 'Crystal Growth &amp; Design'
_journal_page_first 2468
_journal_paper_doi 10.1021/cg3001009
_journal_volume 12
_journal_year 2012
_chemical_formula_sum 'C98 H68 N6 O14 Zn3'
_chemical_formula_weight 1749.75
_chemical_name_systematic
; 
 ? 
;
_space_group_IT_number 2
_symmetry_cell_setting triclinic
_symmetry_space_group_name_Hall '-P 1'
_symmetry_space_group_name_H-M 'P -1'
_atom_sites_solution_hydrogens geom
_atom_sites_solution_primary direct
_atom_sites_solution_secondary difmap
_audit_creation_method SHELXL-97
_cell_angle_alpha 76.227(3)
_cell_angle_beta 83.232(3)
_cell_angle_gamma 88.407(3)
_cell_formula_units_Z 1
_cell_length_a 9.4710(11)
_cell_length_b 17.3579(17)
_cell_length_c 19.6831(19)
_cell_measurement_reflns_used 827
_cell_measurement_temperature 293(2)
_cell_measurement_theta_max 25.03
_cell_measurement_theta_min 3.18
_cell_volume 3120.9(6)
_computing_structure_refinement 'SHELXL-97 (Sheldrick, 1997)'
_computing_structure_solution 'SHELXS-97 (Sheldrick, 1990)'
_diffrn_ambient_temperature 293(2)
_diffrn_detector_area_resol_mean none
_diffrn_measured_fraction_theta_full 0.882
_diffrn_measured_fraction_theta_max 0.882
_diffrn_measurement_device_type 'Bruker P4'
_diffrn_measurement_method '\w scans'
_diffrn_radiation_monochromator graphite
_diffrn_radiation_source 'fine-focus sealed tube'
_diffrn_radiation_type MoK\a
_diffrn_radiation_wavelength 0.71073
_diffrn_reflns_av_R_equivalents 0.0216
_diffrn_reflns_av_sigmaI/netI 0.0425
_diffrn_reflns_limit_h_max 11
_diffrn_reflns_limit_h_min -11
_diffrn_reflns_limit_k_max 19
_diffrn_reflns_limit_k_min -20
_diffrn_reflns_limit_l_max 20
_diffrn_reflns_limit_l_min -23
_diffrn_reflns_number 15223
_diffrn_reflns_theta_full 25.00
_diffrn_reflns_theta_max 25.00
_diffrn_reflns_theta_min 2.30
_diffrn_standards_decay_% none
_diffrn_standards_interval_count none
_diffrn_standards_interval_time none
_diffrn_standards_number none
_exptl_absorpt_coefficient_mu 0.619
_exptl_absorpt_correction_type none
_exptl_absorpt_process_details none
_exptl_crystal_colour yellow
_exptl_crystal_density_diffrn 0.931
_exptl_crystal_density_method 'not measured'
_exptl_crystal_description rodlike
_exptl_crystal_F_000 900
_exptl_crystal_size_max 0.18
_exptl_crystal_size_mid 0.16
_exptl_crystal_size_min 0.11
_refine_diff_density_max 0.751
_refine_diff_density_min -0.984
_refine_diff_density_rms 0.127
_refine_ls_extinction_method none
_refine_ls_goodness_of_fit_ref 1.063
_refine_ls_hydrogen_treatment none
_refine_ls_matrix_type full
_refine_ls_number_parameters 547
_refine_ls_number_reflns 9703
_refine_ls_number_restraints 0
_refine_ls_restrained_S_all 1.063
_refine_ls_R_factor_all 0.0618
_refine_ls_R_factor_gt 0.0564
_refine_ls_shift/su_max 0.011
_refine_ls_shift/su_mean 0.002
_refine_ls_structure_factor_coef Fsqd
_refine_ls_weighting_details 'calc w=1/[\s^2^(Fo^2^)+(0.1569P)^2^+2.2350P] where P=(Fo^2^+2Fc^2^)/3'
_refine_ls_weighting_scheme calc
_refine_ls_wR_factor_gt 0.2069
_refine_ls_wR_factor_ref 0.2158
_reflns_number_gt 7899
_reflns_number_total 9703
_reflns_threshold_expression >2sigma(I)
_cod_data_source_file cg3001009_si_002.cif
_cod_data_source_block 1
_cod_depositor_comments
;
The following automatic conversions were performed:

'_symmetry_cell_setting' value 'Triclinic' changed to 'triclinic'
according to /home/saulius/struct/CIF-dictionaries/cif_core.dic
dictionary named 'cif_core.dic' version 2.4.1 from 2010-06-29.

Automatic conversion script
Id: cif_fix_values 1715 2011-07-08 13:25:40Z adriana 
;
_cod_original_sg_symbol_H-M P-1
_cod_database_code 4506038

loop_
_symmetry_equiv_pos_as_xyz
'x, y, z'
'-x, -y, -z'

loop_
_atom_site_label
_atom_site_type_symbol
_atom_site_fract_x
_atom_site_fract_y
_atom_site_fract_z
_atom_site_U_iso_or_equiv
_atom_site_adp_type
_atom_site_occupancy
_atom_site_symmetry_multiplicity
_atom_site_calc_flag
_atom_site_refinement_flags
Zn1 Zn -1.13134(4) 0.04619(2) 0.98953(2) 0.01286(18) Uani 1 1 d .
Zn2 Zn -2.0000 -0.5000 2.0000 0.01350(19) Uani 1 2 d S
O1 O -2.1867(4) -0.5943(2) 1.91056(17) 0.0471(10) Uani 1 1 d .
O2 O -1.0258(3) -0.11465(16) 1.07429(17) 0.0265(7) Uani 1 1 d .
O3 O -2.0521(3) -0.92480(18) 1.07305(17) 0.0297(7) Uani 1 1 d .
O4 O -2.1497(3) -0.59322(16) 2.04037(15) 0.0213(6) Uani 1 1 d .
H10B H -2.2001 -0.6120 2.0099 0.026 Uiso 1 1 calc R
H10C H -2.1648 -0.6152 2.0886 0.026 Uiso 1 1 calc R
O5 O -1.8471(3) -0.98859(18) 1.08719(16) 0.0273(7) Uani 1 1 d .
C5 C -1.7951(5) -0.9115(3) 1.1909(3) 0.0313(11) Uani 1 1 d .
H5A H -1.7361 -0.9540 1.1856 0.038 Uiso 1 1 calc R
O6 O -1.2288(3) -0.04778(17) 1.06010(16) 0.0243(7) Uani 1 1 d .
O7 O -2.0392(3) -0.49236(16) 1.89818(14) 0.0189(6) Uani 1 1 d .
N1 N -1.6731(3) -0.58427(19) 1.39502(17) 0.0197(7) Uani 1 1 d .
N2 N -1.8422(3) 0.4089(2) 0.99084(18) 0.0196(8) Uani 1 1 d .
N3 N -1.2952(3) 0.12438(19) 0.98473(17) 0.0159(7) Uani 1 1 d .
C1 C -1.7527(5) -0.7732(3) 1.3494(2) 0.0315(10) Uani 1 1 d .
H1A H -1.7440 -0.8274 1.3676 0.038 Uiso 1 1 calc R
C2 C -1.7665(5) -0.8654(3) 1.2362(3) 0.0332(11) Uani 1 1 d .
H2B H -1.6899 -0.8782 1.2624 0.040 Uiso 1 1 calc R
C3 C -1.7077(5) -0.7204(2) 1.3849(2) 0.0283(10) Uani 1 1 d .
H3A H -1.6676 -0.7394 1.4267 0.034 Uiso 1 1 calc R
C4 C -2.0973(4) -0.5459(3) 1.8759(2) 0.0231(9) Uani 1 1 d .
C6 C -1.3822(4) -0.1688(2) 1.1593(2) 0.0225(9) Uani 1 1 d .
H6A H -1.4291 -0.1208 1.1454 0.027 Uiso 1 1 calc R
C7 C -1.9500(4) -0.5942(3) 1.5469(2) 0.0241(9) Uani 1 1 d .
H7A H -2.0463 -0.6059 1.5586 0.029 Uiso 1 1 calc R
C8 C -1.9708(4) -0.7855(2) 1.2079(2) 0.0214(9) Uani 1 1 d .
H8A H -2.0317 -0.7441 1.2142 0.026 Uiso 1 1 calc R
C9 C -1.9128(4) -0.8941(2) 1.1531(2) 0.0193(8) Uani 1 1 d .
C10 C -1.4549(4) -0.2323(2) 1.2029(2) 0.0200(9) Uani 1 1 d .
H10A H -1.5502 -0.2264 1.2187 0.024 Uiso 1 1 calc R
C11 C -1.1712(4) -0.2478(2) 1.1577(2) 0.0242(10) Uani 1 1 d .
H11A H -1.0750 -0.2531 1.1434 0.029 Uiso 1 1 calc R
C12 C -1.7822(4) -0.6107(2) 1.2973(2) 0.0190(8) Uani 1 1 d .
H12A H -1.7934 -0.5564 1.2801 0.023 Uiso 1 1 calc R
C13 C -2.1029(4) -0.6042(3) 1.7710(2) 0.0229(9) Uani 1 1 d .
H13A H -2.1758 -0.6377 1.7963 0.028 Uiso 1 1 calc R
C14 C -1.8113(4) -0.7450(2) 1.2859(2) 0.0186(8) Uani 1 1 d .
C15 C -1.2441(4) -0.3116(2) 1.2004(2) 0.0212(9) Uani 1 1 d .
H15A H -1.1969 -0.3596 1.2139 0.025 Uiso 1 1 calc R
C16 C -2.0012(4) -0.8320(2) 1.1631(2) 0.0219(9) Uani 1 1 d .
H16A H -2.0818 -0.8213 1.1396 0.026 Uiso 1 1 calc R
C17 C -1.8264(4) -0.6640(2) 1.2606(2) 0.0198(9) Uani 1 1 d .
H17A H -1.8662 -0.6448 1.2188 0.024 Uiso 1 1 calc R
C18 C -1.2377(4) -0.1753(2) 1.1354(2) 0.0174(8) Uani 1 1 d .
C19 C -1.5689(4) -0.3723(2) 1.3245(2) 0.0190(8) Uani 1 1 d .
H19A H -1.5922 -0.3231 1.3338 0.023 Uiso 1 1 calc R
C20 C -1.7418(4) -0.5841(2) 1.4630(2) 0.0185(8) Uani 1 1 d .
C21 C -1.6632(4) -0.5649(2) 1.5126(2) 0.0191(8) Uani 1 1 d .
H21A H -1.5655 -0.5575 1.5019 0.023 Uiso 1 1 calc R
C22 C -1.9398(4) -0.9407(2) 1.1007(2) 0.0183(8) Uani 1 1 d .
C23 C -2.0506(4) -0.6103(2) 1.7038(2) 0.0202(9) Uani 1 1 d .
H23A H -2.0886 -0.6479 1.6844 0.024 Uiso 1 1 calc R
C24 C -1.5405(4) 0.1541(2) 1.0132(2) 0.0196(8) Uani 1 1 d .
H24A H -1.6320 0.1360 1.0315 0.024 Uiso 1 1 calc R
C25 C -1.7319(4) 0.4200(3) 0.9408(2) 0.0221(9) Uani 1 1 d .
H25A H -1.7279 0.4671 0.9062 0.026 Uiso 1 1 calc R
C26 C -1.6250(4) 0.3667(2) 0.9371(2) 0.0215(9) Uani 1 1 d .
H26A H -1.5499 0.3780 0.9013 0.026 Uiso 1 1 calc R
C27 C -1.5023(4) -0.5187(2) 1.2976(2) 0.0195(9) Uani 1 1 d .
H27A H -1.4800 -0.5678 1.2879 0.023 Uiso 1 1 calc R
C28 C -1.5137(4) 0.2352(2) 0.9869(2) 0.0177(8) Uani 1 1 d .
C29 C -1.7429(4) 0.2829(3) 1.0404(3) 0.0262(10) Uani 1 1 d .
H29A H -1.7496 0.2367 1.0761 0.031 Uiso 1 1 calc R
C30 C -1.3763(4) 0.2584(2) 0.9592(2) 0.0190(8) Uani 1 1 d .
H30A H -1.3551 0.3118 0.9407 0.023 Uiso 1 1 calc R
C31 C -1.8515(4) -0.7994(2) 1.2434(2) 0.0223(9) Uani 1 1 d .
C32 C -1.3888(4) -0.3062(2) 1.2241(2) 0.0163(8) Uani 1 1 d .
C33 C -1.6051(4) -0.5141(2) 1.3543(2) 0.0170(8) Uani 1 1 d .
C34 C -1.4661(4) -0.3773(2) 1.2689(2) 0.0190(8) Uani 1 1 d .
C35 C -1.8856(4) -0.6001(3) 1.4819(2) 0.0247(9) Uani 1 1 d .
H35A H -1.9390 -0.6150 1.4504 0.030 Uiso 1 1 calc R
C36 C -1.8923(4) -0.5021(2) 1.6944(2) 0.0190(8) Uani 1 1 d .
H36A H -1.8240 -0.4661 1.6682 0.023 Uiso 1 1 calc R
C37 C -1.8747(4) -0.5709(2) 1.5959(2) 0.0177(8) Uani 1 1 d .
C38 C -1.7279(4) -0.5569(2) 1.5767(2) 0.0212(9) Uani 1 1 d .
H38A H -1.6740 -0.5419 1.6080 0.025 Uiso 1 1 calc R
C39 C -1.9414(4) -0.5606(2) 1.6648(2) 0.0210(9) Uani 1 1 d .
C40 C -2.0476(4) -0.5489(2) 1.8011(2) 0.0191(8) Uani 1 1 d .
C41 C -1.4293(4) 0.1012(2) 1.0118(2) 0.0194(8) Uani 1 1 d .
H41A H -1.4474 0.0474 1.0301 0.023 Uiso 1 1 calc R
C42 C -1.6290(4) 0.2954(2) 0.9872(2) 0.0167(8) Uani 1 1 d .
C43 C -1.7217(4) -0.6393(2) 1.3591(2) 0.0180(8) Uani 1 1 d .
C44 C -1.4355(4) -0.4529(2) 1.2573(2) 0.0180(8) Uani 1 1 d .
H44A H -1.3670 -0.4579 1.2206 0.022 Uiso 1 1 calc R
C45 C -1.1579(4) -0.1076(2) 1.0860(2) 0.0205(9) Uani 1 1 d .
C46 C -1.9428(4) -0.4968(2) 1.7617(2) 0.0185(8) Uani 1 1 d .
H46A H -1.9070 -0.4583 1.7808 0.022 Uiso 1 1 calc R
C47 C -1.6362(4) -0.4394(2) 1.3658(2) 0.0178(8) Uani 1 1 d .
H47A H -1.7046 -0.4345 1.4026 0.021 Uiso 1 1 calc R
C48 C -1.2709(4) 0.2022(2) 0.9591(2) 0.0200(9) Uani 1 1 d .
H48A H -1.1790 0.2189 0.9404 0.024 Uiso 1 1 calc R
C49 C -1.8460(4) 0.3416(2) 1.0382(2) 0.0229(9) Uani 1 1 d .
H49A H -1.9233 0.3324 1.0728 0.027 Uiso 1 1 calc R

loop_
_atom_site_aniso_label
_atom_site_aniso_U_11
_atom_site_aniso_U_22
_atom_site_aniso_U_33
_atom_site_aniso_U_23
_atom_site_aniso_U_13
_atom_site_aniso_U_12
Zn1 0.0100(2) 0.0117(3) 0.0175(3) -0.0054(2) -0.00067(18) 0.00033(17)
Zn2 0.0121(3) 0.0157(3) 0.0129(4) -0.0050(3) 0.0007(2) 0.0034(2)
O1 0.055(2) 0.069(3) 0.0179(18) -0.0135(19) 0.0128(15) -0.048(2)
O2 0.0165(14) 0.0184(15) 0.0376(18) 0.0002(14) 0.0113(12) -0.0005(11)
O3 0.0269(16) 0.0340(17) 0.0397(19) -0.0268(16) -0.0151(14) 0.0072(13)
O4 0.0214(14) 0.0243(15) 0.0164(15) -0.0024(13) 0.0012(11) -0.0041(12)
O5 0.0241(15) 0.0357(17) 0.0313(17) -0.0242(15) -0.0076(12) 0.0037(13)
C5 0.032(2) 0.025(2) 0.043(3) -0.019(2) -0.014(2) 0.0096(19)
O6 0.0194(14) 0.0199(15) 0.0275(17) 0.0076(13) -0.0033(12) -0.0055(12)
O7 0.0183(13) 0.0216(15) 0.0191(15) -0.0100(13) -0.0012(11) 0.0005(11)
N1 0.0221(17) 0.0204(18) 0.0165(18) -0.0061(15) 0.0039(13) -0.0080(14)
N2 0.0163(16) 0.0235(18) 0.0203(19) -0.0083(16) -0.0024(14) 0.0051(14)
N3 0.0123(15) 0.0164(17) 0.0198(18) -0.0075(15) 0.0010(12) 0.0001(13)
C1 0.049(3) 0.021(2) 0.026(2) -0.003(2) -0.013(2) -0.003(2)
C2 0.033(2) 0.036(3) 0.039(3) -0.021(2) -0.019(2) 0.009(2)
C3 0.048(3) 0.020(2) 0.018(2) -0.0048(19) -0.0083(19) -0.006(2)
C4 0.0181(19) 0.031(2) 0.021(2) -0.009(2) -0.0010(17) -0.0018(18)
C6 0.0185(19) 0.022(2) 0.028(2) -0.006(2) -0.0037(17) 0.0053(17)
C7 0.0155(19) 0.037(2) 0.021(2) -0.012(2) 0.0023(16) -0.0051(17)
C8 0.0188(19) 0.022(2) 0.023(2) -0.0060(19) 0.0021(16) -0.0013(16)
C9 0.0213(19) 0.021(2) 0.017(2) -0.0080(18) 0.0012(15) -0.0047(16)
C10 0.0141(18) 0.019(2) 0.022(2) 0.0020(19) 0.0029(16) -0.0004(16)
C11 0.0146(19) 0.028(2) 0.031(2) -0.009(2) -0.0009(17) 0.0006(17)
C12 0.0208(19) 0.0124(19) 0.024(2) -0.0040(18) -0.0017(16) -0.0020(15)
C13 0.0165(19) 0.029(2) 0.022(2) -0.003(2) -0.0004(16) -0.0051(17)
C14 0.024(2) 0.017(2) 0.015(2) -0.0040(18) -0.0003(16) -0.0038(16)
C15 0.0184(19) 0.017(2) 0.023(2) 0.0022(19) 0.0023(16) -0.0008(16)
C16 0.0170(19) 0.023(2) 0.027(2) -0.009(2) -0.0017(16) -0.0033(16)
C17 0.0176(19) 0.028(2) 0.018(2) -0.0100(19) -0.0049(15) -0.0024(16)
C18 0.0160(18) 0.020(2) 0.016(2) -0.0033(18) -0.0002(15) -0.0066(16)
C19 0.0183(19) 0.021(2) 0.017(2) -0.0028(18) -0.0010(16) -0.0046(16)
C20 0.0200(19) 0.021(2) 0.017(2) -0.0096(18) 0.0016(15) -0.0055(16)
C21 0.0142(18) 0.027(2) 0.018(2) -0.0084(19) 0.0002(15) -0.0070(16)
C22 0.022(2) 0.021(2) 0.013(2) -0.0049(18) 0.0003(15) -0.0069(16)
C23 0.0198(19) 0.028(2) 0.014(2) -0.0055(19) -0.0006(15) -0.0069(17)
C24 0.0115(18) 0.020(2) 0.027(2) -0.0050(19) -0.0011(15) -0.0001(15)
C25 0.026(2) 0.027(2) 0.011(2) -0.0021(19) 0.0029(16) 0.0044(18)
C26 0.025(2) 0.024(2) 0.010(2) 0.0011(18) 0.0050(16) 0.0049(17)
C27 0.0184(19) 0.023(2) 0.020(2) -0.0128(19) 0.0007(16) -0.0046(16)
C28 0.0149(18) 0.0166(19) 0.024(2) -0.0087(18) -0.0052(15) 0.0048(15)
C29 0.017(2) 0.024(2) 0.037(3) -0.009(2) 0.0020(18) 0.0035(17)
C30 0.0191(19) 0.0125(19) 0.022(2) -0.0001(18) 0.0019(16) -0.0008(15)
C31 0.028(2) 0.023(2) 0.019(2) -0.0117(19) -0.0012(17) -0.0032(17)
C32 0.0189(19) 0.0157(19) 0.012(2) 0.0008(17) -0.0011(15) -0.0035(15)
C33 0.0165(18) 0.020(2) 0.015(2) -0.0037(18) -0.0030(15) -0.0067(16)
C34 0.0123(18) 0.026(2) 0.021(2) -0.0072(19) -0.0037(15) -0.0014(16)
C35 0.019(2) 0.036(2) 0.024(2) -0.017(2) -0.0013(16) -0.0082(18)
C36 0.0142(18) 0.021(2) 0.021(2) -0.0045(18) -0.0012(15) 0.0008(15)
C37 0.0174(19) 0.020(2) 0.014(2) -0.0034(17) 0.0033(15) -0.0051(15)
C38 0.0182(19) 0.030(2) 0.019(2) -0.0119(19) -0.0039(16) -0.0032(17)
C39 0.0139(18) 0.028(2) 0.024(2) -0.0120(19) -0.0028(16) -0.0011(16)
C40 0.0145(18) 0.024(2) 0.018(2) -0.0036(18) -0.0015(15) 0.0024(16)
C41 0.0160(19) 0.0147(19) 0.029(2) -0.0083(18) -0.0021(16) -0.0023(15)
C42 0.0178(19) 0.018(2) 0.016(2) -0.0056(18) -0.0036(15) 0.0047(16)
C43 0.0181(19) 0.022(2) 0.013(2) -0.0050(18) 0.0043(15) -0.0072(16)
C44 0.0179(19) 0.024(2) 0.011(2) -0.0044(18) 0.0018(15) -0.0026(16)
C45 0.0183(19) 0.023(2) 0.024(2) -0.0138(19) -0.0037(16) -0.0015(17)
C46 0.0162(18) 0.017(2) 0.022(2) -0.0057(18) -0.0026(16) 0.0031(15)
C47 0.0150(18) 0.022(2) 0.016(2) -0.0051(18) 0.0028(15) -0.0045(16)
C48 0.0132(18) 0.017(2) 0.027(2) -0.0030(19) 0.0021(16) -0.0020(15)
C49 0.019(2) 0.022(2) 0.024(2) -0.001(2) 0.0052(17) 0.0035(17)

loop_
_atom_type_symbol
_atom_type_description
_atom_type_scat_dispersion_real
_atom_type_scat_dispersion_imag
_atom_type_scat_source
C C 0.0033 0.0016 'International Tables Vol C Tables 4.2.6.8 and 6.1.1.4'
H H 0.0000 0.0000 'International Tables Vol C Tables 4.2.6.8 and 6.1.1.4'
N N 0.0061 0.0033 'International Tables Vol C Tables 4.2.6.8 and 6.1.1.4'
O O 0.0106 0.0060 'International Tables Vol C Tables 4.2.6.8 and 6.1.1.4'
Zn Zn 0.2839 1.4301 'International Tables Vol C Tables 4.2.6.8 and 6.1.1.4'

loop_
_geom_angle_atom_site_label_1
_geom_angle_atom_site_label_2
_geom_angle_atom_site_label_3
_geom_angle
_geom_angle_site_symmetry_1
_geom_angle_site_symmetry_3
N3 Zn1 O5 104.76(12) . 2_247
N3 Zn1 O2 101.04(12) . 2_357
O5 Zn1 O2 90.08(13) 2_247 2_357
N3 Zn1 O6 98.84(12) . .
O5 Zn1 O6 88.02(12) 2_247 .
O2 Zn1 O6 159.85(11) 2_357 .
N3 Zn1 O3 95.76(12) . 1_665
O5 Zn1 O3 159.42(12) 2_247 1_665
O2 Zn1 O3 87.44(13) 2_357 1_665
O6 Zn1 O3 87.34(13) . 1_665
N3 Zn1 Zn1 168.73(9) . 2_357
O5 Zn1 Zn1 85.78(8) 2_247 2_357
O2 Zn1 Zn1 74.56(8) 2_357 2_357
O6 Zn1 Zn1 85.29(8) . 2_357
O3 Zn1 Zn1 73.87(8) 1_665 2_357
O7 Zn2 O7 180.000(1) . 2_149
O7 Zn2 O4 92.26(11) . .
O7 Zn2 O4 87.74(11) 2_149 .
O7 Zn2 O4 87.74(11) . 2_149
O7 Zn2 O4 92.26(11) 2_149 2_149
O4 Zn2 O4 180.00(16) . 2_149
O7 Zn2 N2 90.28(11) . 2_158
O7 Zn2 N2 89.72(11) 2_149 2_158
O4 Zn2 N2 92.89(12) . 2_158
O4 Zn2 N2 87.11(12) 2_149 2_158
O7 Zn2 N2 89.72(11) . 1_546
O7 Zn2 N2 90.28(11) 2_149 1_546
O4 Zn2 N2 87.11(12) . 1_546
O4 Zn2 N2 92.89(12) 2_149 1_546
N2 Zn2 N2 180.000(2) 2_158 1_546
C45 O2 Zn1 134.4(3) . 2_357
C22 O3 Zn1 133.9(3) . 1_445
Zn2 O4 H10B 120.0 . .
Zn2 O4 H10C 120.0 . .
H10B O4 H10C 120.0 . .
C22 O5 Zn1 119.6(2) . 2_247
C2 C5 C9 119.9(4) . .
C2 C5 H5A 120.1 . .
C9 C5 H5A 120.1 . .
C45 O6 Zn1 120.3(3) . .
C4 O7 Zn2 126.1(3) . .
C33 N1 C20 118.6(3) . .
C33 N1 C43 118.3(3) . .
C20 N1 C43 118.1(3) . .
C49 N2 C25 116.5(3) . .
C49 N2 Zn2 120.6(3) . 1_564
C25 N2 Zn2 122.7(3) . 1_564
C48 N3 C41 117.8(3) . .
C48 N3 Zn1 120.3(2) . .
C41 N3 Zn1 121.7(3) . .
C3 C1 C14 120.1(4) . .
C3 C1 H1A 119.9 . .
C14 C1 H1A 119.9 . .
C5 C2 C31 121.1(4) . .
C5 C2 H2B 119.5 . .
C31 C2 H2B 119.5 . .
C1 C3 C43 120.6(4) . .
C1 C3 H3A 119.7 . .
C43 C3 H3A 119.7 . .
O1 C4 O7 125.6(4) . .
O1 C4 C40 119.0(4) . .
O7 C4 C40 115.4(4) . .
C10 C6 C18 120.8(4) . .
C10 C6 H6A 119.6 . .
C18 C6 H6A 119.6 . .
C35 C7 C37 121.9(4) . .
C35 C7 H7A 119.0 . .
C37 C7 H7A 119.0 . .
C31 C8 C16 121.2(4) . .
C31 C8 H8A 119.4 . .
C16 C8 H8A 119.4 . .
C16 C9 C5 119.1(4) . .
C16 C9 C22 120.6(3) . .
C5 C9 C22 120.3(3) . .
C6 C10 C32 121.5(4) . .
C6 C10 H10A 119.3 . .
C32 C10 H10A 119.3 . .
C15 C11 C18 121.5(4) . .
C15 C11 H11A 119.3 . .
C18 C11 H11A 119.3 . .
C43 C12 C17 119.7(4) . .
C43 C12 H12A 120.2 . .
C17 C12 H12A 120.2 . .
C40 C13 C23 120.7(4) . .
C40 C13 H13A 119.7 . .
C23 C13 H13A 119.7 . .
C17 C14 C1 119.0(4) . .
C17 C14 C31 119.0(3) . .
C1 C14 C31 121.9(4) . .
C11 C15 C32 121.3(4) . .
C11 C15 H15A 119.4 . .
C32 C15 H15A 119.4 . .
C9 C16 C8 120.6(4) . .
C9 C16 H16A 119.7 . .
C8 C16 H16A 119.7 . .
C14 C17 C12 120.7(4) . .
C14 C17 H17A 119.7 . .
C12 C17 H17A 119.7 . .
C11 C18 C6 117.8(4) . .
C11 C18 C45 120.6(3) . .
C6 C18 C45 121.6(4) . .
C47 C19 C34 120.7(4) . .
C47 C19 H19A 119.7 . .
C34 C19 H19A 119.7 . .
C35 C20 C21 118.3(3) . .
C35 C20 N1 122.5(3) . .
C21 C20 N1 119.1(3) . .
C38 C21 C20 121.1(4) . .
C38 C21 H21A 119.5 . .
C20 C21 H21A 119.5 . .
O5 C22 O3 126.5(3) . .
O5 C22 C9 117.6(3) . .
O3 C22 C9 115.9(3) . .
C13 C23 C39 120.8(4) . .
C13 C23 H23A 119.6 . .
C39 C23 H23A 119.6 . .
C41 C24 C28 119.0(4) . .
C41 C24 H24A 120.5 . .
C28 C24 H24A 120.5 . .
N2 C25 C26 124.1(4) . .
N2 C25 H25A 117.9 . .
C26 C25 H25A 117.9 . .
C25 C26 C42 119.4(4) . .
C25 C26 H26A 120.3 . .
C42 C26 H26A 120.3 . .
C44 C27 C33 120.9(4) . .
C44 C27 H27A 119.5 . .
C33 C27 H27A 119.5 . .
C30 C28 C24 117.9(3) . .
C30 C28 C42 120.4(4) . .
C24 C28 C42 121.7(4) . .
C49 C29 C42 117.8(4) . .
C49 C29 H29A 121.1 . .
C42 C29 H29A 121.1 . .
C48 C30 C28 119.8(4) . .
C48 C30 H30A 120.1 . .
C28 C30 H30A 120.1 . .
C8 C31 C2 117.9(4) . .
C8 C31 C14 121.2(4) . .
C2 C31 C14 120.8(4) . .
C10 C32 C15 117.2(4) . .
C10 C32 C34 122.8(3) . .
C15 C32 C34 120.0(3) . .
C47 C33 C27 117.2(4) . .
C47 C33 N1 123.6(3) . .
C27 C33 N1 119.1(3) . .
C19 C34 C44 117.2(4) . .
C19 C34 C32 122.1(3) . .
C44 C34 C32 120.7(3) . .
C7 C35 C20 120.6(4) . .
C7 C35 H35A 119.7 . .
C20 C35 H35A 119.7 . .
C46 C36 C39 121.4(4) . .
C46 C36 H36A 119.3 . .
C39 C36 H36A 119.3 . .
C7 C37 C38 116.8(3) . .
C7 C37 C39 123.4(3) . .
C38 C37 C39 119.8(3) . .
C21 C38 C37 121.1(4) . .
C21 C38 H38A 119.4 . .
C37 C38 H38A 119.4 . .
C23 C39 C36 117.8(4) . .
C23 C39 C37 121.7(3) . .
C36 C39 C37 120.4(4) . .
C13 C40 C46 119.1(4) . .
C13 C40 C4 120.7(4) . .
C46 C40 C4 120.1(4) . .
N3 C41 C24 122.6(4) . .
N3 C41 H41A 118.7 . .
C24 C41 H41A 118.7 . .
C26 C42 C29 117.4(4) . .
C26 C42 C28 122.0(4) . .
C29 C42 C28 120.5(4) . .
C12 C43 C3 119.9(4) . .
C12 C43 N1 119.2(4) . .
C3 C43 N1 120.9(4) . .
C27 C44 C34 122.1(4) . .
C27 C44 H44A 119.0 . .
C34 C44 H44A 119.0 . .
O2 C45 O6 125.3(4) . .
O2 C45 C18 117.5(3) . .
O6 C45 C18 117.1(3) . .
C36 C46 C40 120.1(4) . .
C36 C46 H46A 119.9 . .
C40 C46 H46A 119.9 . .
C19 C47 C33 121.9(4) . .
C19 C47 H47A 119.0 . .
C33 C47 H47A 119.0 . .
N3 C48 C30 122.8(4) . .
N3 C48 H48A 118.6 . .
C30 C48 H48A 118.6 . .
N2 C49 C29 124.7(4) . .
N2 C49 H49A 117.6 . .
C29 C49 H49A 117.6 . .

loop_
_geom_bond_atom_site_label_1
_geom_bond_atom_site_label_2
_geom_bond_distance
_geom_bond_site_symmetry_2
Zn1 N3 2.029(3) .
Zn1 O5 2.031(3) 2_247
Zn1 O2 2.037(3) 2_357
Zn1 O6 2.036(3) .
Zn1 O3 2.056(3) 1_665
Zn1 Zn1 2.9385(8) 2_357
Zn2 O7 2.054(3) .
Zn2 O7 2.054(3) 2_149
Zn2 O4 2.123(3) .
Zn2 O4 2.123(3) 2_149
Zn2 N2 2.170(3) 2_158
Zn2 N2 2.170(3) 1_546
O1 C4 1.233(5) .
O2 C45 1.253(5) .
O2 Zn1 2.037(3) 2_357
O3 C22 1.246(5) .
O3 Zn1 2.056(3) 1_445
O4 H10B 0.9300 .
O4 H10C 0.9300 .
O5 C22 1.242(5) .
O5 Zn1 2.031(3) 2_247
C5 C2 1.386(6) .
C5 C9 1.399(6) .
C5 H5A 0.9300 .
O6 C45 1.257(5) .
O7 C4 1.280(5) .
N1 C33 1.414(5) .
N1 C20 1.418(5) .
N1 C43 1.431(5) .
N2 C49 1.308(5) .
N2 C25 1.333(5) .
N2 Zn2 2.170(3) 1_564
N3 C48 1.340(5) .
N3 C41 1.351(5) .
C1 C3 1.381(6) .
C1 C14 1.402(6) .
C1 H1A 0.9300 .
C2 C31 1.407(6) .
C2 H2B 0.9300 .
C3 C43 1.387(6) .
C3 H3A 0.9300 .
C4 C40 1.503(6) .
C6 C10 1.370(6) .
C6 C18 1.405(5) .
C6 H6A 0.9300 .
C7 C35 1.376(6) .
C7 C37 1.402(5) .
C7 H7A 0.9300 .
C8 C31 1.383(6) .
C8 C16 1.386(6) .
C8 H8A 0.9300 .
C9 C16 1.385(6) .
C9 C22 1.501(5) .
C10 C32 1.405(5) .
C10 H10A 0.9300 .
C11 C15 1.368(6) .
C11 C18 1.390(6) .
C11 H11A 0.9300 .
C12 C43 1.383(6) .
C12 C17 1.400(5) .
C12 H12A 0.9300 .
C13 C40 1.386(6) .
C13 C23 1.384(6) .
C13 H13A 0.9300 .
C14 C17 1.385(6) .
C14 C31 1.486(5) .
C15 C32 1.403(5) .
C15 H15A 0.9300 .
C16 H16A 0.9300 .
C17 H17A 0.9300 .
C18 C45 1.493(6) .
C19 C47 1.375(6) .
C19 C34 1.395(5) .
C19 H19A 0.9300 .
C20 C35 1.387(5) .
C20 C21 1.399(5) .
C21 C38 1.373(5) .
C21 H21A 0.9300 .
C23 C39 1.397(6) .
C23 H23A 0.9300 .
C24 C41 1.380(5) .
C24 C28 1.399(6) .
C24 H24A 0.9300 .
C25 C26 1.359(5) .
C25 H25A 0.9300 .
C26 C42 1.385(6) .
C26 H26A 0.9300 .
C27 C44 1.351(6) .
C27 C33 1.408(5) .
C27 H27A 0.9300 .
C28 C30 1.383(5) .
C28 C42 1.491(5) .
C29 C49 1.388(6) .
C29 C42 1.395(6) .
C29 H29A 0.9300 .
C30 C48 1.377(5) .
C30 H30A 0.9300 .
C32 C34 1.488(6) .
C33 C47 1.386(5) .
C34 C44 1.402(5) .
C35 H35A 0.9300 .
C36 C46 1.377(5) .
C36 C39 1.400(5) .
C36 H36A 0.9300 .
C37 C38 1.409(5) .
C37 C39 1.475(5) .
C38 H38A 0.9300 .
C40 C46 1.393(6) .
C41 H41A 0.9300 .
C44 H44A 0.9300 .
C46 H46A 0.9300 .
C47 H47A 0.9300 .
C48 H48A 0.9300 .
C49 H49A 0.9300 .
